data_1563745
loop_
_publ_author_name
'Duan, Fang-Fang'
'Liu, Lin'
'Gao, Ying'
'Peng, Xiao-Gang'
'Meng, Xiang-Gao'
'Ruan, Han-Li'

_publ_section_title
;
 [11]-Chaetoglobosins from Pseudeurotium bakeri Induce G2/M Cell Cycle
 Arrest and Apoptosis in Human Cancer Cells
;
_journal_name_full 'Journal of Natural Products'
_journal_paper_doi 10.1021/acs.jnatprod.0c01335
_journal_year 2021
_chemical_absolute_configuration ad
_chemical_formula_moiety 'C29 H36 N2 O2'
_chemical_formula_sum 'C29 H36 N2 O2'
_chemical_formula_weight 444.60
_space_group_crystal_system monoclinic
_space_group_IT_number 4
_space_group_name_Hall 'P 2yb'
_space_group_name_H-M_alt 'P 1 21 1'
_atom_sites_solution_hydrogens geom
_audit_creation_date 2018-11-27
_audit_creation_method
; 
Olex2 1.2 
(compiled 2018.05.29 svn.r3508 for OlexSys, GUI svn.r5506) 
;
_cell_angle_alpha 90
_cell_angle_beta 92.416(2)
_cell_angle_gamma 90
_cell_formula_units_Z 2
_cell_length_a 9.0722(3)
_cell_length_b 7.6450(3)
_cell_length_c 18.0760(6)
_cell_measurement_reflns_used 6617
_cell_measurement_temperature 296(2)
_cell_measurement_theta_max 67.66
_cell_measurement_theta_min 4.88
_cell_volume 1252.58(8)
_computing_cell_refinement 'SAINT v7.68A (Bruker, 2009)'
_computing_data_collection 'Bruker APEX2'
_computing_data_reduction 'SAINT v7.68A (Bruker, 2009)'
_computing_molecular_graphics 'Olex2 (Dolomanov et al., 2009)'
_computing_publication_material 'Olex2 (Dolomanov et al., 2009)'
_computing_structure_refinement 'XL (Sheldrick, 2008)'
_computing_structure_solution 'SHELXS-97 (Sheldrick, 2008)'
_diffrn_ambient_temperature 296.15
_diffrn_measured_fraction_theta_full 0.985
_diffrn_measured_fraction_theta_max 0.982
_diffrn_measurement_device_type 'Bruker APEX-II CCD'
_diffrn_measurement_method '\f and \w scans'
_diffrn_radiation_monochromator graphite
_diffrn_radiation_type CuK\a
_diffrn_radiation_wavelength 1.54178
_diffrn_reflns_av_R_equivalents 0.0699
_diffrn_reflns_av_unetI/netI 0.0664
_diffrn_reflns_Laue_measured_fraction_full 0.985
_diffrn_reflns_Laue_measured_fraction_max 0.982
_diffrn_reflns_limit_h_max 10
_diffrn_reflns_limit_h_min -10
_diffrn_reflns_limit_k_max 8
_diffrn_reflns_limit_k_min -8
_diffrn_reflns_limit_l_max 21
_diffrn_reflns_limit_l_min -21
_diffrn_reflns_number 15726
_diffrn_reflns_point_group_measured_fraction_full 0.950
_diffrn_reflns_point_group_measured_fraction_max 0.945
_diffrn_reflns_theta_full 67.679
_diffrn_reflns_theta_max 67.932
_diffrn_reflns_theta_min 2.446
_diffrn_standards_number 0
_exptl_absorpt_coefficient_mu 0.572
_exptl_absorpt_correction_T_max 0.7530
_exptl_absorpt_correction_T_min 0.3553
_exptl_absorpt_correction_type multi-scan
_exptl_absorpt_process_details
; 
SADABS-2008/1 (Bruker,2008) was used for absorption correction. 
wR2(int) was 0.1722 before and 0.0808 after correction. 
The Ratio of minimum to maximum transmission is 0.4718. 
The \l/2 correction factor is 0.0015. 
;
_exptl_crystal_colour colorless
_exptl_crystal_density_diffrn 1.179
_exptl_crystal_density_method 'not measured'
_exptl_crystal_description block
_exptl_crystal_F_000 480
_exptl_crystal_size_max 0.12
_exptl_crystal_size_mid 0.10
_exptl_crystal_size_min 0.10
_refine_diff_density_max 0.154
_refine_diff_density_min -0.256
_refine_diff_density_rms 0.050
_refine_ls_abs_structure_details
; 
 Flack x determined using 1621 quotients [(I+)-(I-)]/[(I+)+(I-)] 
 (Parsons, Flack and Wagner, Acta Cryst. B69 (2013) 249-259). 
;
_refine_ls_abs_structure_Flack 0.11(16)
_refine_ls_extinction_method none
_refine_ls_goodness_of_fit_ref 1.073
_refine_ls_hydrogen_treatment constr
_refine_ls_matrix_type full
_refine_ls_number_parameters 301
_refine_ls_number_reflns 4321
_refine_ls_number_restraints 1
_refine_ls_restrained_S_all 1.072
_refine_ls_R_factor_all 0.0507
_refine_ls_R_factor_gt 0.0486
_refine_ls_shift/su_max 0.000
_refine_ls_shift/su_mean 0.000
_refine_ls_structure_factor_coef Fsqd
_refine_ls_weighting_details 'w=1/[\s^2^(Fo^2^)+(0.0756P)^2^+0.0276P] where P=(Fo^2^+2Fc^2^)/3'
_refine_ls_weighting_scheme calc
_refine_ls_wR_factor_gt 0.1213
_refine_ls_wR_factor_ref 0.1234
_reflns_Friedel_coverage 0.782
_reflns_Friedel_fraction_full 0.909
_reflns_Friedel_fraction_max 0.902
_reflns_number_gt 4050
_reflns_number_total 4321
_reflns_threshold_expression 'I > 2\s(I)'
_cod_data_source_file np0c01335_si_004.cif
_cod_data_source_block cu_181126b_0m
_cod_database_code 1563745
_shelx_shelxl_version_number 2014/7
_shelx_space_group_comment
; 
The symmetry employed for this shelxl refinement is uniquely defined 
by the following loop, which should always be used as a source of 
symmetry information in preference to the above space-group names. 
They are only intended as comments. 
;
_olex2_refinement_description
; 
1. Fixed Uiso 
 At 1.2 times of: 
  All C(H) groups, All C(H,H) groups, All N(H) groups 
 At 1.5 times of: 
  All C(H,H,H) groups 
2.a Ternary CH refined with riding coordinates: 
 C3(H3), C4(H4), C5(H5), C8(H8), C16(H16) 
2.b Secondary CH2 refined with riding coordinates: 
 C10(H10A,H10B), C15(H15A,H15B), C17(H17A,H17B), C18(H18A,H18B), C19(H19A, 
 H19B), C20(H20A,H20B) 
2.c Aromatic/amide H refined with riding coordinates: 
 C7(H7), C13(H13), C14(H14), C2'(H2'), C5'(H5'), C6'(H6'), C7'(H7'), C8'(H8'), 
 N1(H1), N1'(H1') 
2.d Idealised Me refined as rotating group: 
 C11(H11A,H11B,H11C), C12(H12A,H12B,H12C), C22(H22A,H22B,H22C) 
;
_olex2_submission_special_instructions 'No special instructions were received'

loop_
_space_group_symop_operation_xyz
'x, y, z'
'-x, y+1/2, -z'

loop_
_atom_site_label
_atom_site_type_symbol
_atom_site_fract_x
_atom_site_fract_y
_atom_site_fract_z
_atom_site_U_iso_or_equiv
_atom_site_adp_type
_atom_site_occupancy
_atom_site_site_symmetry_order
_atom_site_calc_flag
_atom_site_refinement_flags_posn
_atom_site_refinement_flags_adp
_atom_site_refinement_flags_occupancy
_atom_site_disorder_assembly
_atom_site_disorder_group
C1 C 0.5058(3) 0.0296(3) 0.70489(13) 0.0395(5) Uani 1 1 d . . . . .
C3 C 0.7076(3) 0.1359(3) 0.63980(14) 0.0469(6) Uani 1 1 d . . . . .
H3 H 0.7869 0.0616 0.6222 0.056 Uiso 1 1 calc R . . . .
C4 C 0.7402(3) 0.1788(3) 0.72278(14) 0.0452(6) Uani 1 1 d . . . . .
H4 H 0.7598 0.3045 0.7275 0.054 Uiso 1 1 calc R . . . .
C5 C 0.8762(3) 0.0773(5) 0.75609(18) 0.0612(8) Uani 1 1 d . . . . .
H5 H 0.8992 0.1311 0.8044 0.073 Uiso 1 1 calc R . . . .
C6 C 0.8347(4) -0.1111(4) 0.77229(17) 0.0618(8) Uani 1 1 d . . . . .
C7 C 0.7158(4) -0.1346(4) 0.81081(17) 0.0564(7) Uani 1 1 d . . . . .
H7 H 0.6864 -0.2468 0.8235 0.068 Uiso 1 1 calc R . . . .
C8 C 0.6281(3) 0.0223(3) 0.83401(13) 0.0470(6) Uani 1 1 d . . . . .
H8 H 0.6931 0.0914 0.8674 0.056 Uiso 1 1 calc R . . . .
C9 C 0.5967(3) 0.1369(3) 0.76220(12) 0.0390(5) Uani 1 1 d . . . . .
C10 C 0.6917(3) 0.2967(4) 0.58931(15) 0.0526(6) Uani 1 1 d . . . . .
H10A H 0.7803 0.3670 0.5957 0.063 Uiso 1 1 calc R . . . .
H10B H 0.6856 0.2571 0.5383 0.063 Uiso 1 1 calc R . . . .
C11 C 1.0117(4) 0.1044(8) 0.7113(3) 0.0915(13) Uani 1 1 d . . . . .
H11A H 0.9987 0.0453 0.6647 0.137 Uiso 1 1 calc GR . . . .
H11B H 1.0966 0.0578 0.7380 0.137 Uiso 1 1 calc GR . . . .
H11C H 1.0257 0.2272 0.7030 0.137 Uiso 1 1 calc GR . . . .
C12 C 0.9275(5) -0.2605(6) 0.7459(3) 0.0925(13) Uani 1 1 d . . . . .
H12A H 0.9258 -0.2609 0.6928 0.139 Uiso 1 1 calc GR . . . .
H12B H 0.8884 -0.3691 0.7632 0.139 Uiso 1 1 calc GR . . . .
H12C H 1.0272 -0.2467 0.7649 0.139 Uiso 1 1 calc GR . . . .
C13 C 0.4944(3) -0.0212(3) 0.87584(15) 0.0510(6) Uani 1 1 d . . . . .
H13 H 0.4283 -0.1017 0.8547 0.061 Uiso 1 1 calc R . . . .
C14 C 0.4632(4) 0.0464(4) 0.94084(15) 0.0568(7) Uani 1 1 d . . . . .
H14 H 0.5311 0.1241 0.9625 0.068 Uiso 1 1 calc R . . . .
C15 C 0.3281(4) 0.0082(5) 0.98206(17) 0.0687(9) Uani 1 1 d . . . . .
H15A H 0.3581 -0.0385 1.0303 0.082 Uiso 1 1 calc R . . . .
H15B H 0.2725 -0.0824 0.9557 0.082 Uiso 1 1 calc R . . . .
C16 C 0.2255(4) 0.1646(4) 0.99339(16) 0.0616(8) Uani 1 1 d . . . . .
H16 H 0.2787 0.2495 1.0251 0.074 Uiso 1 1 calc R . . . .
C17 C 0.1838(4) 0.2554(4) 0.91931(17) 0.0579(7) Uani 1 1 d . . . . .
H17A H 0.1895 0.1704 0.8797 0.069 Uiso 1 1 calc R . . . .
H17B H 0.0823 0.2949 0.9204 0.069 Uiso 1 1 calc R . . . .
C18 C 0.2810(4) 0.4106(4) 0.90180(16) 0.0578(7) Uani 1 1 d . . . . .
H18A H 0.3813 0.3849 0.9192 0.069 Uiso 1 1 calc R . . . .
H18B H 0.2479 0.5113 0.9292 0.069 Uiso 1 1 calc R . . . .
C19 C 0.2820(4) 0.4588(4) 0.81995(17) 0.0567(7) Uani 1 1 d . . . . .
H19A H 0.1812 0.4747 0.8010 0.068 Uiso 1 1 calc R . . . .
H19B H 0.3335 0.5690 0.8147 0.068 Uiso 1 1 calc R . . . .
C20 C 0.3559(3) 0.3199(3) 0.77433(13) 0.0428(5) Uani 1 1 d . . . . .
H20A H 0.3112 0.2076 0.7845 0.051 Uiso 1 1 calc R . . . .
H20B H 0.3362 0.3455 0.7223 0.051 Uiso 1 1 calc R . . . .
C21 C 0.5187(3) 0.3043(3) 0.78794(12) 0.0402(5) Uani 1 1 d . . . . .
C22 C 0.0903(6) 0.1045(6) 1.0335(3) 0.0906(13) Uani 1 1 d . . . . .
H22A H 0.0288 0.0344 1.0008 0.136 Uiso 1 1 calc GR . . . .
H22B H 0.0359 0.2047 1.0491 0.136 Uiso 1 1 calc GR . . . .
H22C H 0.1210 0.0365 1.0761 0.136 Uiso 1 1 calc GR . . . .
C2' C 0.5544(4) 0.5575(3) 0.64504(15) 0.0508(6) Uani 1 1 d . . . . .
H2' H 0.6335 0.6032 0.6732 0.061 Uiso 1 1 calc R . . . .
C3' C 0.5610(3) 0.4109(3) 0.60216(13) 0.0452(6) Uani 1 1 d . . . . .
C4' C 0.4154(3) 0.3901(3) 0.56920(12) 0.0440(6) Uani 1 1 d . . . . .
C5' C 0.3510(4) 0.2688(3) 0.51910(14) 0.0527(6) Uani 1 1 d . . . . .
H5' H 0.4065 0.1776 0.5007 0.063 Uiso 1 1 calc R . . . .
C6' C 0.2043(4) 0.2873(5) 0.49782(17) 0.0657(8) Uani 1 1 d . . . . .
H6' H 0.1611 0.2075 0.4647 0.079 Uiso 1 1 calc R . . . .
C7' C 0.1196(4) 0.4223(5) 0.52472(19) 0.0684(8) Uani 1 1 d . . . . .
H7' H 0.0206 0.4304 0.5096 0.082 Uiso 1 1 calc R . . . .
C8' C 0.1789(4) 0.5444(4) 0.57335(16) 0.0599(7) Uani 1 1 d . . . . .
H8' H 0.1219 0.6350 0.5912 0.072 Uiso 1 1 calc R . . . .
C9' C 0.3280(3) 0.5272(3) 0.59490(13) 0.0465(6) Uani 1 1 d . . . . .
N1 N 0.5741(3) 0.0344(3) 0.64133(11) 0.0461(5) Uani 1 1 d . . . . .
H1 H 0.5401 -0.0208 0.6028 0.055 Uiso 1 1 calc R . . . .
N1' N 0.4161(3) 0.6279(3) 0.64095(13) 0.0523(6) Uani 1 1 d . . . . .
H1' H 0.3888 0.7205 0.6637 0.063 Uiso 1 1 calc R . . . .
O1 O 0.3923(2) -0.0527(2) 0.71589(11) 0.0510(5) Uani 1 1 d . . . . .
O2 O 0.5925(2) 0.4149(2) 0.81959(11) 0.0535(5) Uani 1 1 d . . . . .

loop_
_atom_site_aniso_label
_atom_site_aniso_U_11
_atom_site_aniso_U_22
_atom_site_aniso_U_33
_atom_site_aniso_U_23
_atom_site_aniso_U_13
_atom_site_aniso_U_12
C1 0.0520(13) 0.0239(10) 0.0421(11) -0.0055(8) -0.0028(9) 0.0032(9)
C3 0.0587(15) 0.0386(13) 0.0437(13) -0.0076(10) 0.0057(11) 0.0059(10)
C4 0.0530(14) 0.0391(13) 0.0434(13) -0.0058(9) 0.0008(10) -0.0036(10)
C5 0.0501(15) 0.074(2) 0.0585(16) -0.0103(14) -0.0071(12) 0.0031(13)
C6 0.0655(19) 0.0632(18) 0.0555(16) -0.0038(13) -0.0122(14) 0.0223(14)
C7 0.0740(19) 0.0433(15) 0.0510(15) 0.0025(11) -0.0081(13) 0.0132(12)
C8 0.0636(15) 0.0364(13) 0.0402(12) -0.0007(10) -0.0061(10) 0.0048(11)
C9 0.0507(13) 0.0296(11) 0.0361(11) -0.0039(8) -0.0031(9) 0.0001(9)
C10 0.0636(16) 0.0513(15) 0.0439(12) 0.0027(11) 0.0133(11) -0.0020(12)
C11 0.056(2) 0.123(4) 0.096(3) -0.005(3) 0.0019(18) -0.001(2)
C12 0.093(3) 0.089(3) 0.096(3) -0.008(2) 0.001(2) 0.044(2)
C13 0.0704(17) 0.0351(13) 0.0474(14) 0.0051(10) 0.0004(12) 0.0029(11)
C14 0.0724(18) 0.0537(16) 0.0442(13) 0.0051(12) 0.0015(12) 0.0058(13)
C15 0.091(2) 0.068(2) 0.0481(15) 0.0102(14) 0.0101(14) 0.0010(17)
C16 0.077(2) 0.0637(18) 0.0454(14) -0.0069(13) 0.0147(13) -0.0100(15)
C17 0.0654(17) 0.0556(17) 0.0535(15) -0.0075(12) 0.0112(12) 0.0024(13)
C18 0.0775(19) 0.0428(14) 0.0542(15) -0.0149(12) 0.0141(13) 0.0033(13)
C19 0.0751(19) 0.0340(13) 0.0615(16) -0.0010(11) 0.0080(13) 0.0131(12)
C20 0.0557(14) 0.0342(12) 0.0386(11) 0.0001(9) 0.0022(9) 0.0036(10)
C21 0.0585(14) 0.0281(11) 0.0342(10) -0.0013(9) 0.0022(9) -0.0019(10)
C22 0.104(3) 0.091(3) 0.079(2) 0.003(2) 0.037(2) -0.014(2)
C2' 0.0760(18) 0.0334(13) 0.0431(13) 0.0012(9) 0.0031(11) -0.0086(11)
C3' 0.0668(16) 0.0324(12) 0.0368(11) 0.0037(9) 0.0065(10) -0.0062(10)
C4' 0.0692(16) 0.0323(12) 0.0308(10) 0.0012(9) 0.0063(10) -0.0044(10)
C5' 0.0798(19) 0.0390(14) 0.0391(12) -0.0057(10) 0.0008(11) -0.0021(12)
C6' 0.086(2) 0.0587(18) 0.0513(15) -0.0044(13) -0.0093(14) -0.0102(16)
C7' 0.071(2) 0.073(2) 0.0613(18) 0.0076(15) -0.0001(14) -0.0047(16)
C8' 0.0730(19) 0.0544(16) 0.0531(15) 0.0094(13) 0.0101(13) 0.0118(14)
C9' 0.0731(17) 0.0306(12) 0.0361(11) 0.0032(9) 0.0077(10) 0.0012(11)
N1 0.0651(13) 0.0336(10) 0.0391(10) -0.0087(8) -0.0030(9) -0.0009(9)
N1' 0.0844(17) 0.0277(11) 0.0452(11) -0.0046(8) 0.0066(10) 0.0012(10)
O1 0.0592(11) 0.0370(9) 0.0569(10) -0.0145(7) 0.0024(8) -0.0074(8)
O2 0.0703(12) 0.0369(9) 0.0531(10) -0.0142(8) 0.0005(8) -0.0098(8)

loop_
_atom_type_symbol
_atom_type_description
_atom_type_scat_dispersion_real
_atom_type_scat_dispersion_imag
_atom_type_scat_source
C C 0.0181 0.0091 'International Tables Vol C Tables 4.2.6.8 and 6.1.1.4'
H H 0.0000 0.0000 'International Tables Vol C Tables 4.2.6.8 and 6.1.1.4'
N N 0.0311 0.0180 'International Tables Vol C Tables 4.2.6.8 and 6.1.1.4'
O O 0.0492 0.0322 'International Tables Vol C Tables 4.2.6.8 and 6.1.1.4'

loop_
_geom_angle_atom_site_label_1
_geom_angle_atom_site_label_2
_geom_angle_atom_site_label_3
_geom_angle
_geom_angle_site_symmetry_1
_geom_angle_site_symmetry_3
_geom_angle_publ_flag
N1 C1 C9 108.2(2) . . ?
O1 C1 C9 126.5(2) . . ?
O1 C1 N1 125.3(2) . . ?
C4 C3 H3 108.9 . . ?
C10 C3 H3 108.9 . . ?
C10 C3 C4 114.5(2) . . ?
N1 C3 H3 108.9 . . ?
N1 C3 C4 102.8(2) . . ?
N1 C3 C10 112.7(2) . . ?
C3 C4 H4 108.5 . . ?
C3 C4 C5 112.6(2) . . ?
C5 C4 H4 108.5 . . ?
C9 C4 C3 105.8(2) . . ?
C9 C4 H4 108.5 . . ?
C9 C4 C5 112.8(2) . . ?
C4 C5 H5 105.7 . . ?
C6 C5 C4 110.4(2) . . ?
C6 C5 H5 105.7 . . ?
C11 C5 C4 111.9(3) . . ?
C11 C5 H5 105.7 . . ?
C11 C5 C6 116.5(3) . . ?
C7 C6 C5 116.4(3) . . ?
C7 C6 C12 122.9(4) . . ?
C12 C6 C5 120.7(4) . . ?
C6 C7 H7 120.3 . . ?
C6 C7 C8 119.4(3) . . ?
C8 C7 H7 120.3 . . ?
C7 C8 H8 106.8 . . ?
C7 C8 C9 106.9(2) . . ?
C9 C8 H8 106.8 . . ?
C13 C8 C7 114.4(2) . . ?
C13 C8 H8 106.8 . . ?
C13 C8 C9 114.6(2) . . ?
C1 C9 C4 103.83(18) . . ?
C1 C9 C8 109.32(18) . . ?
C1 C9 C21 114.00(19) . . ?
C4 C9 C8 111.6(2) . . ?
C21 C9 C4 111.9(2) . . ?
C21 C9 C8 106.31(18) . . ?
C3 C10 H10A 108.4 . . ?
C3 C10 H10B 108.4 . . ?
H10A C10 H10B 107.5 . . ?
C3' C10 C3 115.5(2) . . ?
C3' C10 H10A 108.4 . . ?
C3' C10 H10B 108.4 . . ?
C5 C11 H11A 109.5 . . ?
C5 C11 H11B 109.5 . . ?
C5 C11 H11C 109.5 . . ?
H11A C11 H11B 109.5 . . ?
H11A C11 H11C 109.5 . . ?
H11B C11 H11C 109.5 . . ?
C6 C12 H12A 109.5 . . ?
C6 C12 H12B 109.5 . . ?
C6 C12 H12C 109.5 . . ?
H12A C12 H12B 109.5 . . ?
H12A C12 H12C 109.5 . . ?
H12B C12 H12C 109.5 . . ?
C8 C13 H13 117.6 . . ?
C14 C13 C8 124.8(3) . . ?
C14 C13 H13 117.6 . . ?
C13 C14 H14 117.3 . . ?
C13 C14 C15 125.3(3) . . ?
C15 C14 H14 117.3 . . ?
C14 C15 H15A 108.4 . . ?
C14 C15 H15B 108.4 . . ?
C14 C15 C16 115.5(3) . . ?
H15A C15 H15B 107.5 . . ?
C16 C15 H15A 108.4 . . ?
C16 C15 H15B 108.4 . . ?
C15 C16 H16 107.9 . . ?
C15 C16 C17 111.3(2) . . ?
C17 C16 H16 107.9 . . ?
C22 C16 C15 109.5(3) . . ?
C22 C16 H16 107.9 . . ?
C22 C16 C17 112.2(3) . . ?
C16 C17 H17A 108.7 . . ?
C16 C17 H17B 108.7 . . ?
H17A C17 H17B 107.6 . . ?
C18 C17 C16 114.2(3) . . ?
C18 C17 H17A 108.7 . . ?
C18 C17 H17B 108.7 . . ?
C17 C18 H18A 108.6 . . ?
C17 C18 H18B 108.6 . . ?
C17 C18 C19 114.7(3) . . ?
H18A C18 H18B 107.6 . . ?
C19 C18 H18A 108.6 . . ?
C19 C18 H18B 108.6 . . ?
C18 C19 H19A 109.2 . . ?
C18 C19 H19B 109.2 . . ?
H19A C19 H19B 107.9 . . ?
C20 C19 C18 112.3(2) . . ?
C20 C19 H19A 109.2 . . ?
C20 C19 H19B 109.2 . . ?
C19 C20 H20A 108.5 . . ?
C19 C20 H20B 108.5 . . ?
H20A C20 H20B 107.5 . . ?
C21 C20 C19 115.0(2) . . ?
C21 C20 H20A 108.5 . . ?
C21 C20 H20B 108.5 . . ?
C20 C21 C9 118.7(2) . . ?
O2 C21 C9 118.1(2) . . ?
O2 C21 C20 123.2(2) . . ?
C16 C22 H22A 109.5 . . ?
C16 C22 H22B 109.5 . . ?
C16 C22 H22C 109.5 . . ?
H22A C22 H22B 109.5 . . ?
H22A C22 H22C 109.5 . . ?
H22B C22 H22C 109.5 . . ?
C3' C2' H2' 124.6 . . ?
N1' C2' H2' 124.6 . . ?
N1' C2' C3' 110.8(3) . . ?
C2' C3' C10 128.3(3) . . ?
C2' C3' C4' 105.4(3) . . ?
C4' C3' C10 126.3(2) . . ?
C5' C4' C3' 133.7(3) . . ?
C9' C4' C3' 107.6(2) . . ?
C9' C4' C5' 118.6(3) . . ?
C4' C5' H5' 120.6 . . ?
C6' C5' C4' 118.9(3) . . ?
C6' C5' H5' 120.6 . . ?
C5' C6' H6' 119.3 . . ?
C5' C6' C7' 121.5(3) . . ?
C7' C6' H6' 119.3 . . ?
C6' C7' H7' 119.3 . . ?
C8' C7' C6' 121.4(3) . . ?
C8' C7' H7' 119.3 . . ?
C7' C8' H8' 121.2 . . ?
C7' C8' C9' 117.5(3) . . ?
C9' C8' H8' 121.2 . . ?
C8' C9' C4' 122.1(3) . . ?
N1' C9' C4' 107.3(2) . . ?
N1' C9' C8' 130.6(3) . . ?
C1 N1 C3 117.0(2) . . ?
C1 N1 H1 121.5 . . ?
C3 N1 H1 121.5 . . ?
C2' N1' C9' 108.9(2) . . ?
C2' N1' H1' 125.6 . . ?
C9' N1' H1' 125.6 . . ?

loop_
_geom_bond_atom_site_label_1
_geom_bond_atom_site_label_2
_geom_bond_distance
_geom_bond_site_symmetry_2
_geom_bond_publ_flag
C1 C9 1.534(3) . ?
C1 N1 1.329(3) . ?
C1 O1 1.230(3) . ?
C3 H3 0.9800 . ?
C3 C4 1.552(3) . ?
C3 C10 1.534(4) . ?
C3 N1 1.440(4) . ?
C4 H4 0.9800 . ?
C4 C5 1.557(4) . ?
C4 C9 1.544(4) . ?
C5 H5 0.9800 . ?
C5 C6 1.521(5) . ?
C5 C11 1.514(6) . ?
C6 C7 1.320(5) . ?
C6 C12 1.508(5) . ?
C7 H7 0.9300 . ?
C7 C8 1.508(4) . ?
C8 H8 0.9800 . ?
C8 C9 1.582(3) . ?
C8 C13 1.493(4) . ?
C9 C21 1.544(3) . ?
C10 H10A 0.9700 . ?
C10 H10B 0.9700 . ?
C10 C3' 1.499(4) . ?
C11 H11A 0.9600 . ?
C11 H11B 0.9600 . ?
C11 H11C 0.9600 . ?
C12 H12A 0.9600 . ?
C12 H12B 0.9600 . ?
C12 H12C 0.9600 . ?
C13 H13 0.9300 . ?
C13 C14 1.325(4) . ?
C14 H14 0.9300 . ?
C14 C15 1.490(5) . ?
C15 H15A 0.9700 . ?
C15 H15B 0.9700 . ?
C15 C16 1.535(5) . ?
C16 H16 0.9800 . ?
C16 C17 1.541(5) . ?
C16 C22 1.522(5) . ?
C17 H17A 0.9700 . ?
C17 H17B 0.9700 . ?
C17 C18 1.519(5) . ?
C18 H18A 0.9700 . ?
C18 H18B 0.9700 . ?
C18 C19 1.525(4) . ?
C19 H19A 0.9700 . ?
C19 H19B 0.9700 . ?
C19 C20 1.518(4) . ?
C20 H20A 0.9700 . ?
C20 H20B 0.9700 . ?
C20 C21 1.491(4) . ?
C21 O2 1.207(3) . ?
C22 H22A 0.9600 . ?
C22 H22B 0.9600 . ?
C22 H22C 0.9600 . ?
C2' H2' 0.9300 . ?
C2' C3' 1.365(4) . ?
C2' N1' 1.364(4) . ?
C3' C4' 1.434(4) . ?
C4' C5' 1.406(4) . ?
C4' C9' 1.405(4) . ?
C5' H5' 0.9300 . ?
C5' C6' 1.376(5) . ?
C6' H6' 0.9300 . ?
C6' C7' 1.387(5) . ?
C7' H7' 0.9300 . ?
C7' C8' 1.376(5) . ?
C8' H8' 0.9300 . ?
C8' C9' 1.398(4) . ?
C9' N1' 1.367(4) . ?
N1 H1 0.8600 . ?
N1' H1' 0.8600 . ?
